data_1561354
loop_
_publ_author_name
'Moussa, C.'
'El Sayah, Z.'
'Chajewski, G.'
'Berche, A.'
'Dorcet, V.'
'Pikul, A.P.'
'Pasturel, M.'
'Joanny, L.'
'Stepnik, B.'
'Tougait, O.'

_publ_section_title
;
 Investigation of the phase relations in the U-Al-Ge ternary system:
 Influence of the Al/Ge substitution on the properties of the intermediate
 phases
;
_journal_name_full 'Journal of Solid State Chemistry'
_journal_page_first 168
_journal_page_last 178
_journal_paper_doi 10.1016/j.jssc.2016.08.008
_journal_volume 243
_journal_year 2016
_chemical_formula_sum 'Al0.5 Ge4.5 U3'
_chemical_formula_weight 1054.23
_space_group_crystal_system tetragonal
_space_group_IT_number 140
_space_group_name_Hall '-I 4 2c'
_space_group_name_H-M_alt 'I 4/m c m'
_atom_sites_solution_hydrogens .
_audit_creation_method SHELXL-2014
_cell_angle_alpha 90
_cell_angle_beta 90
_cell_angle_gamma 90
_cell_formula_units_Z 4
_cell_length_a 7.724
_cell_length_b 7.724
_cell_length_c 11.056
_cell_measurement_temperature 293(2)
_cell_volume 659.603
_computing_structure_refinement 'SHELXL-2014 (Sheldrick, 2014)'
_diffrn_ambient_temperature 293(2)
_diffrn_measured_fraction_theta_full 1.000
_diffrn_measured_fraction_theta_max 0.998
_diffrn_radiation_type MoK\a
_diffrn_radiation_wavelength 0.71073
_diffrn_reflns_av_R_equivalents 0.0966
_diffrn_reflns_av_unetI/netI 0.0605
_diffrn_reflns_Laue_measured_fraction_full 1.000
_diffrn_reflns_Laue_measured_fraction_max 0.998
_diffrn_reflns_limit_h_max 14
_diffrn_reflns_limit_h_min -14
_diffrn_reflns_limit_k_max 14
_diffrn_reflns_limit_k_min -14
_diffrn_reflns_limit_l_max 20
_diffrn_reflns_limit_l_min 0
_diffrn_reflns_number 4348
_diffrn_reflns_point_group_measured_fraction_full 1.000
_diffrn_reflns_point_group_measured_fraction_max 0.998
_diffrn_reflns_theta_full 25.242
_diffrn_reflns_theta_max 42.055
_diffrn_reflns_theta_min 3.686
_exptl_absorpt_coefficient_mu 93.473
_exptl_crystal_density_diffrn 10.610
_exptl_crystal_F_000 1706
_refine_diff_density_max 4.327
_refine_diff_density_min -3.869
_refine_diff_density_rms 0.640
_refine_ls_extinction_coef 0.00045(5)
_refine_ls_extinction_expression Fc^*^=kFc[1+0.001xFc^2^\l^3^/sin(2\q)]^-1/4^
_refine_ls_extinction_method SHELXL
_refine_ls_goodness_of_fit_ref 0.991
_refine_ls_hydrogen_treatment undef
_refine_ls_matrix_type full
_refine_ls_number_parameters 17
_refine_ls_number_reflns 654
_refine_ls_number_restraints 0
_refine_ls_restrained_S_all 0.991
_refine_ls_R_factor_all 0.0549
_refine_ls_R_factor_gt 0.0313
_refine_ls_shift/su_max 0.000
_refine_ls_shift/su_mean 0.000
_refine_ls_structure_factor_coef Fsqd
_refine_ls_weighting_details 'w=1/[\s^2^(Fo^2^)+(0.0128P)^2^] where P=(Fo^2^+2Fc^2^)/3'
_refine_ls_weighting_scheme calc
_refine_ls_wR_factor_gt 0.0458
_refine_ls_wR_factor_ref 0.0494
_reflns_Friedel_coverage 0.000
_reflns_Friedel_fraction_full .
_reflns_Friedel_fraction_max .
_reflns_number_gt 495
_reflns_number_total 654
_reflns_threshold_expression 'I > 2\s(I)'
_cod_data_source_file U3Al05Ge45_I4mcm.cif
_cod_data_source_block shelx
_cod_original_cell_volume 660.0
_cod_original_formula_sum 'Al0.50 Ge4.50 U3'
_cod_database_code 1561354
_shelx_space_group_comment
;
The symmetry employed for this shelxl refinement is uniquely defined
by the following loop, which should always be used as a source of
symmetry information in preference to the above space-group names.
They are only intended as comments.
;
_shelxl_version_number 2014-3

loop_
_space_group_symop_operation_xyz
'x, y, z'
'-x, -y, z'
'x, -y, -z+1/2'
'-x, y, -z+1/2'
'-y, -x, -z+1/2'
'y, x, -z+1/2'
'y, -x, z'
'-y, x, z'
'x+1/2, y+1/2, z+1/2'
'-x+1/2, -y+1/2, z+1/2'
'x+1/2, -y+1/2, -z+1'
'-x+1/2, y+1/2, -z+1'
'-y+1/2, -x+1/2, -z+1'
'y+1/2, x+1/2, -z+1'
'y+1/2, -x+1/2, z+1/2'
'-y+1/2, x+1/2, z+1/2'
'-x, -y, -z'
'x, y, -z'
'-x, y, z-1/2'
'x, -y, z-1/2'
'y, x, z-1/2'
'-y, -x, z-1/2'
'-y, x, -z'
'y, -x, -z'
'-x+1/2, -y+1/2, -z+1/2'
'x+1/2, y+1/2, -z+1/2'
'-x+1/2, y+1/2, z'
'x+1/2, -y+1/2, z'
'y+1/2, x+1/2, z'
'-y+1/2, -x+1/2, z'
'-y+1/2, x+1/2, -z+1/2'
'y+1/2, -x+1/2, -z+1/2'

loop_
_atom_site_label
_atom_site_type_symbol
_atom_site_fract_x
_atom_site_fract_y
_atom_site_fract_z
_atom_site_U_iso_or_equiv
_atom_site_adp_type
_atom_site_occupancy
_atom_site_site_symmetry_order
_atom_site_calc_flag
_atom_site_refinement_flags_posn
_atom_site_refinement_flags_adp
_atom_site_refinement_flags_occupancy
_atom_site_disorder_assembly
_atom_site_disorder_group
U1 U 0.66017(3) 0.16017(3) 0.0000 0.00720(8) Uani 1 4 d S T P . .
U2 U 0.0000 0.0000 0.2500 0.00751(10) Uani 1 8 d S T P . .
Ge1 Ge 0.14179(7) 0.64179(7) 0.18221(7) 0.0097(2) Uani 0.867(6) 2 d S T P . .
Al1 Al 0.14179(7) 0.64179(7) 0.18221(7) 0.0097(2) Uani 0.133(6) 2 d S T P . .
Ge2 Ge 0.0000 0.0000 0.0000 0.0081(2) Uani 1 8 d S T P . .

loop_
_atom_site_aniso_label
_atom_site_aniso_U_11
_atom_site_aniso_U_22
_atom_site_aniso_U_33
_atom_site_aniso_U_23
_atom_site_aniso_U_13
_atom_site_aniso_U_12
U1 0.00735(10) 0.00735(10) 0.00691(13) 0.000 0.000 -0.00110(11)
U2 0.00865(13) 0.00865(13) 0.00524(19) 0.000 0.000 0.000
Ge1 0.0092(3) 0.0092(3) 0.0107(4) 0.00277(17) 0.00277(17) 0.0011(2)
Al1 0.0092(3) 0.0092(3) 0.0107(4) 0.00277(17) 0.00277(17) 0.0011(2)
Ge2 0.0092(3) 0.0092(3) 0.0059(6) 0.000 0.000 0.000

loop_
_atom_type_symbol
_atom_type_description
_atom_type_scat_dispersion_real
_atom_type_scat_dispersion_imag
_atom_type_scat_source
Al Al 0.0645 0.0514 'International Tables Vol C Tables 4.2.6.8 and 6.1.1.4'
Ge Ge 0.1547 1.8001 'International Tables Vol C Tables 4.2.6.8 and 6.1.1.4'
U U -9.6767 9.6646 'International Tables Vol C Tables 4.2.6.8 and 6.1.1.4'

loop_
_geom_angle_atom_site_label_1
_geom_angle_atom_site_label_2
_geom_angle_atom_site_label_3
_geom_angle
_geom_angle_site_symmetry_1
_geom_angle_site_symmetry_3
Ge2 U1 Ge2 140.472(12) 11_554 1_655
Ge2 U1 Al1 75.670(6) 11_554 2_665
Ge2 U1 Al1 75.670(6) 1_655 2_665
Ge2 U1 Ge1 75.670(6) 11_554 2_665
Ge2 U1 Ge1 75.670(6) 1_655 2_665
Al1 U1 Ge1 0.00(3) 2_665 2_665
Ge2 U1 Al1 75.670(6) 11_554 17_665
Ge2 U1 Al1 75.670(6) 1_655 17_665
Al1 U1 Al1 85.90(3) 2_665 17_665
Ge1 U1 Al1 85.90(3) 2_665 17_665
Ge2 U1 Ge1 75.670(6) 11_554 17_665
Ge2 U1 Ge1 75.670(6) 1_655 17_665
Al1 U1 Ge1 85.90(3) 2_665 17_665
Ge1 U1 Ge1 85.90(3) 2_665 17_665
Al1 U1 Ge1 0.00(3) 17_665 17_665
Ge2 U1 Al1 73.696(12) 11_554 12_544
Ge2 U1 Al1 131.630(14) 1_655 12_544
Al1 U1 Al1 149.313(12) 2_665 12_544
Ge1 U1 Al1 149.313(12) 2_665 12_544
Al1 U1 Al1 88.30(2) 17_665 12_544
Ge1 U1 Al1 88.30(2) 17_665 12_544
Ge2 U1 Al1 131.630(14) 11_554 11_554
Ge2 U1 Al1 73.696(12) 1_655 11_554
Al1 U1 Al1 149.313(12) 2_665 11_554
Ge1 U1 Al1 149.313(12) 2_665 11_554
Al1 U1 Al1 88.30(2) 17_665 11_554
Ge1 U1 Al1 88.30(2) 17_665 11_554
Al1 U1 Al1 60.28(3) 12_544 11_554
Ge2 U1 Ge1 73.696(12) 11_554 12_544
Ge2 U1 Ge1 131.630(14) 1_655 12_544
Al1 U1 Ge1 149.313(12) 2_665 12_544
Ge1 U1 Ge1 149.313(12) 2_665 12_544
Al1 U1 Ge1 88.30(2) 17_665 12_544
Ge1 U1 Ge1 88.30(2) 17_665 12_544
Al1 U1 Ge1 0.00(3) 12_544 12_544
Al1 U1 Ge1 60.28(3) 11_554 12_544
Ge2 U1 Ge1 131.630(14) 11_554 11_554
Ge2 U1 Ge1 73.696(12) 1_655 11_554
Al1 U1 Ge1 149.313(12) 2_665 11_554
Ge1 U1 Ge1 149.313(12) 2_665 11_554
Al1 U1 Ge1 88.30(2) 17_665 11_554
Ge1 U1 Ge1 88.30(2) 17_665 11_554
Al1 U1 Ge1 60.28(3) 12_544 11_554
Al1 U1 Ge1 0.00(2) 11_554 11_554
Ge1 U1 Ge1 60.28(3) 12_544 11_554
Ge2 U1 Al1 131.630(14) 11_554 28
Ge2 U1 Al1 73.696(12) 1_655 28
Al1 U1 Al1 88.30(2) 2_665 28
Ge1 U1 Al1 88.30(2) 2_665 28
Al1 U1 Al1 149.313(12) 17_665 28
Ge1 U1 Al1 149.313(12) 17_665 28
Al1 U1 Al1 110.89(2) 12_544 28
Al1 U1 Al1 81.51(3) 11_554 28
Ge1 U1 Al1 110.89(2) 12_544 28
Ge1 U1 Al1 81.51(3) 11_554 28
Ge2 U1 Ge1 73.696(12) 11_554 27_545
Ge2 U1 Ge1 131.630(14) 1_655 27_545
Al1 U1 Ge1 88.30(2) 2_665 27_545
Ge1 U1 Ge1 88.30(2) 2_665 27_545
Al1 U1 Ge1 149.313(12) 17_665 27_545
Ge1 U1 Ge1 149.313(12) 17_665 27_545
Al1 U1 Ge1 81.51(3) 12_544 27_545
Al1 U1 Ge1 110.89(2) 11_554 27_545
Ge1 U1 Ge1 81.51(3) 12_544 27_545
Ge1 U1 Ge1 110.89(2) 11_554 27_545
Al1 U1 Ge1 60.28(3) 28 27_545
Ge2 U1 Al1 73.696(12) 11_554 27_545
Ge2 U1 Al1 131.630(14) 1_655 27_545
Al1 U1 Al1 88.30(2) 2_665 27_545
Ge1 U1 Al1 88.30(2) 2_665 27_545
Al1 U1 Al1 149.313(12) 17_665 27_545
Ge1 U1 Al1 149.313(12) 17_665 27_545
Al1 U1 Al1 81.51(3) 12_544 27_545
Al1 U1 Al1 110.89(2) 11_554 27_545
Ge1 U1 Al1 81.51(3) 12_544 27_545
Ge1 U1 Al1 110.89(2) 11_554 27_545
Al1 U1 Al1 60.28(3) 28 27_545
Ge1 U1 Al1 0.00(2) 27_545 27_545
Ge2 U1 Ge1 131.630(14) 11_554 28
Ge2 U1 Ge1 73.696(12) 1_655 28
Al1 U1 Ge1 88.30(2) 2_665 28
Ge1 U1 Ge1 88.30(2) 2_665 28
Al1 U1 Ge1 149.313(12) 17_665 28
Ge1 U1 Ge1 149.313(12) 17_665 28
Al1 U1 Ge1 110.89(2) 12_544 28
Al1 U1 Ge1 81.51(3) 11_554 28
Ge1 U1 Ge1 110.89(2) 12_544 28
Ge1 U1 Ge1 81.51(3) 11_554 28
Al1 U1 Ge1 0.00(2) 28 28
Ge1 U1 Ge1 60.28(3) 27_545 28
Al1 U1 Ge1 60.28(3) 27_545 28
Ge2 U1 U1 109.764(6) 11_554 17_655
Ge2 U1 U1 109.764(6) 1_655 17_655
Al1 U1 U1 137.049(16) 2_665 17_655
Ge1 U1 U1 137.049(16) 2_665 17_655
Al1 U1 U1 137.049(16) 17_665 17_655
Ge1 U1 U1 137.049(16) 17_665 17_655
Al1 U1 U1 55.446(10) 12_544 17_655
Al1 U1 U1 55.446(10) 11_554 17_655
Ge1 U1 U1 55.446(10) 12_544 17_655
Ge1 U1 U1 55.446(10) 11_554 17_655
Al1 U1 U1 55.446(10) 28 17_655
Ge1 U1 U1 55.446(10) 27_545 17_655
Al1 U1 U1 55.446(10) 27_545 17_655
Ge1 U1 U1 55.446(10) 28 17_655
Ge2 U1 Ge1 91.106(4) 11_554 9_544
Ge2 U1 Ge1 91.106(4) 1_655 9_544
Al1 U1 Ge1 136.222(16) 2_665 9_544
Ge1 U1 Ge1 136.222(16) 2_665 9_544
Al1 U1 Ge1 50.32(3) 17_665 9_544
Ge1 U1 Ge1 50.32(3) 17_665 9_544
Al1 U1 Ge1 46.833(19) 12_544 9_544
Al1 U1 Ge1 46.833(19) 11_554 9_544
Ge1 U1 Ge1 46.833(19) 12_544 9_544
Ge1 U1 Ge1 46.833(19) 11_554 9_544
Al1 U1 Ge1 128.272(14) 28 9_544
Ge1 U1 Ge1 128.272(14) 27_545 9_544
Al1 U1 Ge1 128.272(14) 27_545 9_544
Ge1 U1 Ge1 128.272(14) 28 9_544
U1 U1 Ge1 86.729(14) 17_655 9_544
Ge2 U1 Al1 91.106(4) 11_554 9_544
Ge2 U1 Al1 91.106(4) 1_655 9_544
Al1 U1 Al1 136.222(16) 2_665 9_544
Ge1 U1 Al1 136.222(16) 2_665 9_544
Al1 U1 Al1 50.32(3) 17_665 9_544
Ge1 U1 Al1 50.32(3) 17_665 9_544
Al1 U1 Al1 46.833(19) 12_544 9_544
Al1 U1 Al1 46.833(19) 11_554 9_544
Ge1 U1 Al1 46.833(19) 12_544 9_544
Ge1 U1 Al1 46.833(19) 11_554 9_544
Al1 U1 Al1 128.272(14) 28 9_544
Ge1 U1 Al1 128.272(14) 27_545 9_544
Al1 U1 Al1 128.272(14) 27_545 9_544
Ge1 U1 Al1 128.272(14) 28 9_544
U1 U1 Al1 86.729(14) 17_655 9_544
Ge1 U1 Al1 0.000(2) 9_544 9_544
Ge2 U1 Ge1 91.106(4) 11_554 26_545
Ge2 U1 Ge1 91.106(4) 1_655 26_545
Al1 U1 Ge1 50.32(3) 2_665 26_545
Ge1 U1 Ge1 50.32(3) 2_665 26_545
Al1 U1 Ge1 136.222(15) 17_665 26_545
Ge1 U1 Ge1 136.222(15) 17_665 26_545
Al1 U1 Ge1 128.272(14) 12_544 26_545
Al1 U1 Ge1 128.272(14) 11_554 26_545
Ge1 U1 Ge1 128.272(14) 12_544 26_545
Ge1 U1 Ge1 128.272(14) 11_554 26_545
Al1 U1 Ge1 46.833(19) 28 26_545
Ge1 U1 Ge1 46.833(19) 27_545 26_545
Al1 U1 Ge1 46.833(19) 27_545 26_545
Ge1 U1 Ge1 46.833(19) 28 26_545
U1 U1 Ge1 86.729(14) 17_655 26_545
Ge1 U1 Ge1 173.46(3) 9_544 26_545
Al1 U1 Ge1 173.46(3) 9_544 26_545
Ge2 U1 Al1 91.106(4) 11_554 26_545
Ge2 U1 Al1 91.106(4) 1_655 26_545
Al1 U1 Al1 50.32(3) 2_665 26_545
Ge1 U1 Al1 50.32(3) 2_665 26_545
Al1 U1 Al1 136.222(15) 17_665 26_545
Ge1 U1 Al1 136.222(15) 17_665 26_545
Al1 U1 Al1 128.272(14) 12_544 26_545
Al1 U1 Al1 128.272(14) 11_554 26_545
Ge1 U1 Al1 128.272(14) 12_544 26_545
Ge1 U1 Al1 128.272(14) 11_554 26_545
Al1 U1 Al1 46.833(19) 28 26_545
Ge1 U1 Al1 46.833(19) 27_545 26_545
Al1 U1 Al1 46.833(19) 27_545 26_545
Ge1 U1 Al1 46.833(19) 28 26_545
U1 U1 Al1 86.729(14) 17_655 26_545
Ge1 U1 Al1 173.46(3) 9_544 26_545
Al1 U1 Al1 173.46(3) 9_544 26_545
Ge1 U1 Al1 0.00(4) 26_545 26_545
Ge2 U1 U2 43.597(1) 11_554 25
Ge2 U1 U2 123.958(6) 1_655 25
Al1 U1 U2 49.526(7) 2_665 25
Ge1 U1 U2 49.526(7) 2_665 25
Al1 U1 U2 106.895(13) 17_665 25
Ge1 U1 U2 106.895(13) 17_665 25
Al1 U1 U2 104.293(14) 12_544 25
Al1 U1 U2 158.637(13) 11_554 25
Ge1 U1 U2 104.293(14) 12_544 25
Ge1 U1 U2 158.637(13) 11_554 25
Al1 U1 U2 91.772(14) 28 25
Ge1 U1 U2 49.195(9) 27_545 25
Al1 U1 U2 49.195(9) 27_545 25
Ge1 U1 U2 91.772(14) 28 25
U1 U1 U2 104.175(4) 17_655 25
Ge1 U1 U2 134.623(4) 9_544 25
Al1 U1 U2 134.623(4) 9_544 25
Ge1 U1 U2 47.586(5) 26_545 25
Al1 U1 U2 47.586(5) 26_545 25
Ge2 U1 U2 123.958(6) 11_554 1_655
Ge2 U1 U2 43.597(1) 1_655 1_655
Al1 U1 U2 49.526(7) 2_665 1_655
Ge1 U1 U2 49.526(7) 2_665 1_655
Al1 U1 U2 106.895(13) 17_665 1_655
Ge1 U1 U2 106.895(13) 17_665 1_655
Al1 U1 U2 158.636(13) 12_544 1_655
Al1 U1 U2 104.293(14) 11_554 1_655
Ge1 U1 U2 158.636(13) 12_544 1_655
Ge1 U1 U2 104.293(14) 11_554 1_655
Al1 U1 U2 49.195(9) 28 1_655
Ge1 U1 U2 91.772(14) 27_545 1_655
Al1 U1 U2 91.772(14) 27_545 1_655
Ge1 U1 U2 49.195(9) 28 1_655
U1 U1 U2 104.175(4) 17_655 1_655
Ge1 U1 U2 134.623(4) 9_544 1_655
Al1 U1 U2 134.623(4) 9_544 1_655
Ge1 U1 U2 47.586(5) 26_545 1_655
Al1 U1 U2 47.586(5) 26_545 1_655
U2 U1 U2 85.929(2) 25 1_655
Ge2 U1 U2 43.597(1) 11_554 9_554
Ge2 U1 U2 123.958(6) 1_655 9_554
Al1 U1 U2 106.895(13) 2_665 9_554
Ge1 U1 U2 106.895(13) 2_665 9_554
Al1 U1 U2 49.526(7) 17_665 9_554
Ge1 U1 U2 49.526(7) 17_665 9_554
Al1 U1 U2 49.195(9) 12_544 9_554
Al1 U1 U2 91.772(14) 11_554 9_554
Ge1 U1 U2 49.195(9) 12_544 9_554
Ge1 U1 U2 91.772(14) 11_554 9_554
Al1 U1 U2 158.637(13) 28 9_554
Ge1 U1 U2 104.293(14) 27_545 9_554
Al1 U1 U2 104.293(14) 27_545 9_554
Ge1 U1 U2 158.637(13) 28 9_554
U1 U1 U2 104.175(4) 17_655 9_554
Ge1 U1 U2 47.586(5) 9_544 9_554
Al1 U1 U2 47.586(5) 9_544 9_554
Ge1 U1 U2 134.623(4) 26_545 9_554
Al1 U1 U2 134.623(4) 26_545 9_554
U2 U1 U2 87.195(2) 25 9_554
U2 U1 U2 151.649(9) 1_655 9_554
Ge2 U1 U2 123.958(6) 11_554 17_655
Ge2 U1 U2 43.597(1) 1_655 17_655
Al1 U1 U2 106.895(13) 2_665 17_655
Ge1 U1 U2 106.895(13) 2_665 17_655
Al1 U1 U2 49.526(7) 17_665 17_655
Ge1 U1 U2 49.526(7) 17_665 17_655
Al1 U1 U2 91.772(14) 12_544 17_655
Al1 U1 U2 49.195(9) 11_554 17_655
Ge1 U1 U2 91.772(14) 12_544 17_655
Ge1 U1 U2 49.195(9) 11_554 17_655
Al1 U1 U2 104.293(14) 28 17_655
Ge1 U1 U2 158.636(13) 27_545 17_655
Al1 U1 U2 158.636(13) 27_545 17_655
Ge1 U1 U2 104.293(14) 28 17_655
U1 U1 U2 104.175(4) 17_655 17_655
Ge1 U1 U2 47.586(5) 9_544 17_655
Al1 U1 U2 47.586(5) 9_544 17_655
Ge1 U1 U2 134.623(4) 26_545 17_655
Al1 U1 U2 134.623(4) 26_545 17_655
U2 U1 U2 151.649(9) 25 17_655
U2 U1 U2 87.195(2) 1_655 17_655
U2 U1 U2 85.929(2) 9_554 17_655
Ge2 U2 Ge2 180.0 3 .
Ge2 U2 Al1 104.134(14) 3 28_455
Ge2 U2 Al1 75.866(14) . 28_455
Ge2 U2 Al1 75.866(14) 3 3_565
Ge2 U2 Al1 104.134(14) . 3_565
Al1 U2 Al1 134.69(3) 28_455 3_565
Ge2 U2 Ge1 104.134(14) 3 28_455
Ge2 U2 Ge1 75.866(14) . 28_455
Al1 U2 Ge1 0.00(3) 28_455 28_455
Al1 U2 Ge1 134.69(3) 3_565 28_455
Ge2 U2 Ge1 75.866(14) 3 3_565
Ge2 U2 Ge1 104.134(14) . 3_565
Al1 U2 Ge1 134.69(3) 28_455 3_565
Al1 U2 Ge1 0.00(4) 3_565 3_565
Ge1 U2 Ge1 134.69(3) 28_455 3_565
Ge2 U2 Al1 75.867(14) 3 4_545
Ge2 U2 Al1 104.133(14) . 4_545
Al1 U2 Al1 54.27(3) 28_455 4_545
Al1 U2 Al1 151.73(3) 3_565 4_545
Ge1 U2 Al1 54.27(3) 28_455 4_545
Ge1 U2 Al1 151.73(3) 3_565 4_545
Ge2 U2 Al1 104.133(14) 3 27_545
Ge2 U2 Al1 75.867(14) . 27_545
Al1 U2 Al1 151.73(3) 28_455 27_545
Al1 U2 Al1 54.27(3) 3_565 27_545
Ge1 U2 Al1 151.73(3) 28_455 27_545
Ge1 U2 Al1 54.27(3) 3_565 27_545
Al1 U2 Al1 134.69(3) 4_545 27_545
Ge2 U2 Ge1 75.867(14) 3 4_545
Ge2 U2 Ge1 104.133(14) . 4_545
Al1 U2 Ge1 54.27(3) 28_455 4_545
Al1 U2 Ge1 151.73(3) 3_565 4_545
Ge1 U2 Ge1 54.27(3) 28_455 4_545
Ge1 U2 Ge1 151.73(3) 3_565 4_545
Al1 U2 Ge1 0.000(10) 4_545 4_545
Al1 U2 Ge1 134.69(3) 27_545 4_545
Ge2 U2 Ge1 104.133(14) 3 27_545
Ge2 U2 Ge1 75.867(14) . 27_545
Al1 U2 Ge1 151.73(3) 28_455 27_545
Al1 U2 Ge1 54.27(3) 3_565 27_545
Ge1 U2 Ge1 151.73(3) 28_455 27_545
Ge1 U2 Ge1 54.27(3) 3_565 27_545
Al1 U2 Ge1 134.69(3) 4_545 27_545
Al1 U2 Ge1 0.00(4) 27_545 27_545
Ge1 U2 Ge1 134.69(3) 4_545 27_545
Ge2 U2 Al1 104.133(14) 3 1_545
Ge2 U2 Al1 75.867(14) . 1_545
Al1 U2 Al1 86.582(7) 28_455 1_545
Al1 U2 Al1 138.18(3) 3_565 1_545
Ge1 U2 Al1 86.582(7) 28_455 1_545
Ge1 U2 Al1 138.18(3) 3_565 1_545
Al1 U2 Al1 51.25(3) 4_545 1_545
Al1 U2 Al1 86.582(7) 27_545 1_545
Ge1 U2 Al1 51.25(3) 4_545 1_545
Ge1 U2 Al1 86.582(7) 27_545 1_545
Ge2 U2 Ge1 104.133(14) 3 1_545
Ge2 U2 Ge1 75.867(14) . 1_545
Al1 U2 Ge1 86.582(7) 28_455 1_545
Al1 U2 Ge1 138.18(3) 3_565 1_545
Ge1 U2 Ge1 86.582(7) 28_455 1_545
Ge1 U2 Ge1 138.18(3) 3_565 1_545
Al1 U2 Ge1 51.25(3) 4_545 1_545
Al1 U2 Ge1 86.582(7) 27_545 1_545
Ge1 U2 Ge1 51.25(3) 4_545 1_545
Ge1 U2 Ge1 86.582(7) 27_545 1_545
Al1 U2 Ge1 0.00(4) 1_545 1_545
Ge2 U2 Al1 75.866(14) 3 25
Ge2 U2 Al1 104.134(14) . 25
Al1 U2 Al1 138.18(3) 28_455 25
Al1 U2 Al1 86.582(7) 3_565 25
Ge1 U2 Al1 138.18(3) 28_455 25
Ge1 U2 Al1 86.582(7) 3_565 25
Al1 U2 Al1 86.582(7) 4_545 25
Al1 U2 Al1 51.25(3) 27_545 25
Ge1 U2 Al1 86.582(7) 4_545 25
Ge1 U2 Al1 51.25(3) 27_545 25
Al1 U2 Al1 54.27(3) 1_545 25
Ge1 U2 Al1 54.27(3) 1_545 25
Ge2 U2 Ge1 75.866(14) 3 25
Ge2 U2 Ge1 104.134(14) . 25
Al1 U2 Ge1 138.18(3) 28_455 25
Al1 U2 Ge1 86.582(7) 3_565 25
Ge1 U2 Ge1 138.18(3) 28_455 25
Ge1 U2 Ge1 86.582(7) 3_565 25
Al1 U2 Ge1 86.582(7) 4_545 25
Al1 U2 Ge1 51.25(3) 27_545 25
Ge1 U2 Ge1 86.582(7) 4_545 25
Ge1 U2 Ge1 51.25(3) 27_545 25
Al1 U2 Ge1 54.27(3) 1_545 25
Ge1 U2 Ge1 54.27(3) 1_545 25
Al1 U2 Ge1 0.00(3) 25 25
Ge2 U2 Al1 104.133(14) 3 2_565
Ge2 U2 Al1 75.867(14) . 2_565
Al1 U2 Al1 86.582(7) 28_455 2_565
Al1 U2 Al1 51.25(3) 3_565 2_565
Ge1 U2 Al1 86.582(7) 28_455 2_565
Ge1 U2 Al1 51.25(3) 3_565 2_565
Al1 U2 Al1 138.18(3) 4_545 2_565
Al1 U2 Al1 86.582(7) 27_545 2_565
Ge1 U2 Al1 138.18(3) 4_545 2_565
Ge1 U2 Al1 86.582(7) 27_545 2_565
Al1 U2 Al1 151.73(3) 1_545 2_565
Ge1 U2 Al1 151.73(3) 1_545 2_565
Al1 U2 Al1 134.69(3) 25 2_565
Ge1 U2 Al1 134.69(3) 25 2_565
Ge2 U2 Ge1 104.133(14) 3 2_565
Ge2 U2 Ge1 75.867(14) . 2_565
Al1 U2 Ge1 86.582(7) 28_455 2_565
Al1 U2 Ge1 51.25(3) 3_565 2_565
Ge1 U2 Ge1 86.582(7) 28_455 2_565
Ge1 U2 Ge1 51.25(3) 3_565 2_565
Al1 U2 Ge1 138.18(3) 4_545 2_565
Al1 U2 Ge1 86.582(7) 27_545 2_565
Ge1 U2 Ge1 138.18(3) 4_545 2_565
Ge1 U2 Ge1 86.582(7) 27_545 2_565
Al1 U2 Ge1 151.73(3) 1_545 2_565
Ge1 U2 Ge1 151.73(3) 1_545 2_565
Al1 U2 Ge1 134.69(3) 25 2_565
Ge1 U2 Ge1 134.69(3) 25 2_565
Al1 U2 Ge1 0.00(3) 2_565 2_565
Ge2 U2 Al1 75.866(14) 3 26_445
Ge2 U2 Al1 104.134(14) . 26_445
Al1 U2 Al1 51.25(3) 28_455 26_445
Al1 U2 Al1 86.582(7) 3_565 26_445
Ge1 U2 Al1 51.25(3) 28_455 26_445
Ge1 U2 Al1 86.582(7) 3_565 26_445
Al1 U2 Al1 86.582(7) 4_545 26_445
Al1 U2 Al1 138.18(3) 27_545 26_445
Ge1 U2 Al1 86.582(7) 4_545 26_445
Ge1 U2 Al1 138.18(3) 27_545 26_445
Al1 U2 Al1 134.69(3) 1_545 26_445
Ge1 U2 Al1 134.69(3) 1_545 26_445
Al1 U2 Al1 151.73(3) 25 26_445
Ge1 U2 Al1 151.73(3) 25 26_445
Al1 U2 Al1 54.27(3) 2_565 26_445
Ge1 U2 Al1 54.27(3) 2_565 26_445
Ge2 U2 Ge1 75.866(14) 3 26_445
Ge2 U2 Ge1 104.134(14) . 26_445
Al1 U2 Ge1 51.25(3) 28_455 26_445
Al1 U2 Ge1 86.582(7) 3_565 26_445
Ge1 U2 Ge1 51.25(3) 28_455 26_445
Ge1 U2 Ge1 86.582(7) 3_565 26_445
Al1 U2 Ge1 86.582(7) 4_545 26_445
Al1 U2 Ge1 138.18(3) 27_545 26_445
Ge1 U2 Ge1 86.582(7) 4_545 26_445
Ge1 U2 Ge1 138.18(3) 27_545 26_445
Al1 U2 Ge1 134.69(3) 1_545 26_445
Ge1 U2 Ge1 134.69(3) 1_545 26_445
Al1 U2 Ge1 151.73(3) 25 26_445
Ge1 U2 Ge1 151.73(3) 25 26_445
Al1 U2 Ge1 54.27(3) 2_565 26_445
Ge1 U2 Ge1 54.27(3) 2_565 26_445
Al1 U2 Ge1 0.00(3) 26_445 26_445
Ge2 U2 U1 46.403(1) 3 19_656
Ge2 U2 U1 133.597(1) . 19_656
Al1 U2 U1 150.372(15) 28_455 19_656
Al1 U2 U1 47.110(14) 3_565 19_656
Ge1 U2 U1 150.372(15) 28_455 19_656
Ge1 U2 U1 47.110(14) 3_565 19_656
Al1 U2 U1 110.110(14) 4_545 19_656
Al1 U2 U1 57.827(15) 27_545 19_656
Ge1 U2 U1 110.110(14) 4_545 19_656
Ge1 U2 U1 57.827(15) 27_545 19_656
Al1 U2 U1 102.297(14) 1_545 19_656
Ge1 U2 U1 102.297(14) 1_545 19_656
Al1 U2 U1 49.545(14) 25 19_656
Ge1 U2 U1 49.545(14) 25 19_656
Al1 U2 U1 97.111(15) 2_565 19_656
Ge1 U2 U1 97.111(15) 2_565 19_656
Al1 U2 U1 108.185(15) 26_445 19_656
Ge1 U2 U1 108.185(15) 26_445 19_656
Ge2 U2 U1 133.597(1) 3 27_545
Ge2 U2 U1 46.403(1) . 27_545
Al1 U2 U1 47.110(15) 28_455 27_545
Al1 U2 U1 150.371(15) 3_565 27_545
Ge1 U2 U1 47.110(15) 28_455 27_545
Ge1 U2 U1 150.371(15) 3_565 27_545
Al1 U2 U1 57.827(15) 4_545 27_545
Al1 U2 U1 110.110(14) 27_545 27_545
Ge1 U2 U1 57.827(15) 4_545 27_545
Ge1 U2 U1 110.110(14) 27_545 27_545
Al1 U2 U1 49.545(14) 1_545 27_545
Ge1 U2 U1 49.545(14) 1_545 27_545
Al1 U2 U1 102.297(14) 25 27_545
Ge1 U2 U1 102.297(14) 25 27_545
Al1 U2 U1 108.185(15) 2_565 27_545
Ge1 U2 U1 108.185(15) 2_565 27_545
Al1 U2 U1 97.111(15) 26_445 27_545
Ge1 U2 U1 97.111(15) 26_445 27_545
U1 U2 U1 151.650(9) 19_656 27_545
Ge2 U2 U1 133.597(1) 3 1_455
Ge2 U2 U1 46.403(1) . 1_455
Al1 U2 U1 49.545(14) 28_455 1_455
Al1 U2 U1 97.111(15) 3_565 1_455
Ge1 U2 U1 49.545(14) 28_455 1_455
Ge1 U2 U1 97.111(15) 3_565 1_455
Al1 U2 U1 102.297(14) 4_545 1_455
Al1 U2 U1 108.185(15) 27_545 1_455
Ge1 U2 U1 102.297(14) 4_545 1_455
Ge1 U2 U1 108.185(15) 27_545 1_455
Al1 U2 U1 110.110(14) 1_545 1_455
Ge1 U2 U1 110.110(14) 1_545 1_455
Al1 U2 U1 150.372(15) 25 1_455
Ge1 U2 U1 150.372(15) 25 1_455
Al1 U2 U1 47.110(14) 2_565 1_455
Ge1 U2 U1 47.110(14) 2_565 1_455
Al1 U2 U1 57.827(15) 26_445 1_455
Ge1 U2 U1 57.827(15) 26_445 1_455
U1 U2 U1 144.031(8) 19_656 1_455
U1 U2 U1 61.606(1) 27_545 1_455
Ge2 U2 U1 46.403(1) 3 25
Ge2 U2 U1 133.597(1) . 25
Al1 U2 U1 97.111(15) 28_455 25
Al1 U2 U1 49.545(14) 3_565 25
Ge1 U2 U1 97.111(15) 28_455 25
Ge1 U2 U1 49.545(14) 3_565 25
Al1 U2 U1 108.185(15) 4_545 25
Al1 U2 U1 102.297(14) 27_545 25
Ge1 U2 U1 108.185(15) 4_545 25
Ge1 U2 U1 102.297(14) 27_545 25
Al1 U2 U1 150.371(15) 1_545 25
Ge1 U2 U1 150.371(15) 1_545 25
Al1 U2 U1 110.110(14) 25 25
Ge1 U2 U1 110.110(14) 25 25
Al1 U2 U1 57.827(14) 2_565 25
Ge1 U2 U1 57.827(14) 2_565 25
Al1 U2 U1 47.110(15) 26_445 25
Ge1 U2 U1 47.110(15) 26_445 25
U1 U2 U1 61.606(1) 19_656 25
U1 U2 U1 144.031(8) 27_545 25
U1 U2 U1 94.071(2) 1_455 25
Ge2 U2 U1 133.597(1) 3 17_655
Ge2 U2 U1 46.403(1) . 17_655
Al1 U2 U1 108.185(15) 28_455 17_655
Al1 U2 U1 102.297(14) 3_565 17_655
Ge1 U2 U1 108.185(15) 28_455 17_655
Ge1 U2 U1 102.297(14) 3_565 17_655
Al1 U2 U1 97.111(15) 4_545 17_655
Al1 U2 U1 49.545(14) 27_545 17_655
Ge1 U2 U1 97.111(15) 4_545 17_655
Ge1 U2 U1 49.545(14) 27_545 17_655
Al1 U2 U1 47.110(14) 1_545 17_655
Ge1 U2 U1 47.110(14) 1_545 17_655
Al1 U2 U1 57.827(15) 25 17_655
Ge1 U2 U1 57.827(15) 25 17_655
Al1 U2 U1 110.110(14) 2_565 17_655
Ge1 U2 U1 110.110(14) 2_565 17_655
Al1 U2 U1 150.372(15) 26_445 17_655
Ge1 U2 U1 150.372(15) 26_445 17_655
U1 U2 U1 98.148(7) 19_656 17_655
U1 U2 U1 61.606(1) 27_545 17_655
U1 U2 U1 92.805(2) 1_455 17_655
U1 U2 U1 151.650(9) 25 17_655
Ge2 U2 U1 46.403(1) 3 3_455
Ge2 U2 U1 133.597(1) . 3_455
Al1 U2 U1 57.827(15) 28_455 3_455
Al1 U2 U1 110.110(14) 3_565 3_455
Ge1 U2 U1 57.827(15) 28_455 3_455
Ge1 U2 U1 110.110(14) 3_565 3_455
Al1 U2 U1 47.110(14) 4_545 3_455
Al1 U2 U1 150.371(15) 27_545 3_455
Ge1 U2 U1 47.110(14) 4_545 3_455
Ge1 U2 U1 150.371(15) 27_545 3_455
Al1 U2 U1 97.111(15) 1_545 3_455
Ge1 U2 U1 97.111(15) 1_545 3_455
Al1 U2 U1 108.185(15) 25 3_455
Ge1 U2 U1 108.185(15) 25 3_455
Al1 U2 U1 102.297(14) 2_565 3_455
Ge1 U2 U1 102.297(14) 2_565 3_455
Al1 U2 U1 49.545(14) 26_445 3_455
Ge1 U2 U1 49.545(14) 26_445 3_455
U1 U2 U1 92.805(2) 19_656 3_455
U1 U2 U1 94.071(2) 27_545 3_455
U1 U2 U1 98.148(7) 1_455 3_455
U1 U2 U1 61.606(1) 25 3_455
U1 U2 U1 144.031(8) 17_655 3_455
Ge2 U2 U1 133.597(1) 3 11_454
Ge2 U2 U1 46.403(1) . 11_454
Al1 U2 U1 110.110(14) 28_455 11_454
Al1 U2 U1 57.827(15) 3_565 11_454
Ge1 U2 U1 110.110(14) 28_455 11_454
Ge1 U2 U1 57.827(15) 3_565 11_454
Al1 U2 U1 150.371(15) 4_545 11_454
Al1 U2 U1 47.110(14) 27_545 11_454
Ge1 U2 U1 150.371(15) 4_545 11_454
Ge1 U2 U1 47.110(14) 27_545 11_454
Al1 U2 U1 108.185(15) 1_545 11_454
Ge1 U2 U1 108.185(15) 1_545 11_454
Al1 U2 U1 97.111(15) 25 11_454
Ge1 U2 U1 97.111(15) 25 11_454
Al1 U2 U1 49.545(14) 2_565 11_454
Ge1 U2 U1 49.545(14) 2_565 11_454
Al1 U2 U1 102.297(14) 26_445 11_454
Ge1 U2 U1 102.297(14) 26_445 11_454
U1 U2 U1 94.071(2) 19_656 11_454
U1 U2 U1 92.805(2) 27_545 11_454
U1 U2 U1 61.606(1) 1_455 11_454
U1 U2 U1 98.148(7) 25 11_454
U1 U2 U1 61.606(1) 17_655 11_454
U1 U2 U1 151.650(9) 3_455 11_454
Ge2 U2 U1 46.403(1) 3 9_445
Ge2 U2 U1 133.597(1) . 9_445
Al1 U2 U1 102.297(14) 28_455 9_445
Al1 U2 U1 108.185(15) 3_565 9_445
Ge1 U2 U1 102.297(14) 28_455 9_445
Ge1 U2 U1 108.185(15) 3_565 9_445
Al1 U2 U1 49.545(14) 4_545 9_445
Al1 U2 U1 97.111(15) 27_545 9_445
Ge1 U2 U1 49.545(14) 4_545 9_445
Ge1 U2 U1 97.111(15) 27_545 9_445
Al1 U2 U1 57.827(15) 1_545 9_445
Ge1 U2 U1 57.827(15) 1_545 9_445
Al1 U2 U1 47.110(15) 25 9_445
Ge1 U2 U1 47.110(15) 25 9_445
Al1 U2 U1 150.371(15) 2_565 9_445
Ge1 U2 U1 150.371(15) 2_565 9_445
Al1 U2 U1 110.110(14) 26_445 9_445
Ge1 U2 U1 110.110(14) 26_445 9_445
U1 U2 U1 61.606(1) 19_656 9_445
U1 U2 U1 98.148(7) 27_545 9_445
U1 U2 U1 151.650(9) 1_455 9_445
U1 U2 U1 92.805(2) 25 9_445
U1 U2 U1 94.071(2) 17_655 9_445
U1 U2 U1 61.606(1) 3_455 9_445
U1 U2 U1 144.031(8) 11_454 9_445
Al1 Ge1 Ge1 0.000(10) 4 4
Al1 Ge1 Al1 71.41(3) 4 3_565
Ge1 Ge1 Al1 71.41(3) 4 3_565
Al1 Ge1 Ge1 71.41(3) 4 3_565
Ge1 Ge1 Ge1 71.41(3) 4 3_565
Al1 Ge1 Ge1 0.000(10) 3_565 3_565
Al1 Ge1 Al1 100.99(4) 4 25_565
Ge1 Ge1 Al1 100.99(4) 4 25_565
Al1 Ge1 Al1 100.99(4) 3_565 25_565
Ge1 Ge1 Al1 100.99(4) 3_565 25_565
Al1 Ge1 Ge1 100.99(4) 4 25_565
Ge1 Ge1 Ge1 100.99(4) 4 25_565
Al1 Ge1 Ge1 100.99(4) 3_565 25_565
Ge1 Ge1 Ge1 100.99(4) 3_565 25_565
Al1 Ge1 Ge1 0.00(3) 25_565 25_565
Al1 Ge1 U1 144.281(14) 4 17_665
Ge1 Ge1 U1 144.281(14) 4 17_665
Al1 Ge1 U1 144.281(15) 3_565 17_665
Ge1 Ge1 U1 144.281(15) 3_565 17_665
Al1 Ge1 U1 75.32(3) 25_565 17_665
Ge1 Ge1 U1 75.32(3) 25_565 17_665
Al1 Ge1 U2 64.377(14) 4 1_565
Ge1 Ge1 U2 64.377(14) 4 1_565
Al1 Ge1 U2 127.32(4) 3_565 1_565
Ge1 Ge1 U2 127.32(4) 3_565 1_565
Al1 Ge1 U2 62.866(13) 25_565 1_565
Ge1 Ge1 U2 62.866(13) 25_565 1_565
U1 Ge1 U2 83.364(15) 17_665 1_565
Al1 Ge1 U2 127.32(4) 4 25
Ge1 Ge1 U2 127.32(4) 4 25
Al1 Ge1 U2 64.377(14) 3_565 25
Ge1 Ge1 U2 64.377(14) 3_565 25
Al1 Ge1 U2 62.866(13) 25_565 25
Ge1 Ge1 U2 62.866(13) 25_565 25
U1 Ge1 U2 83.364(15) 17_665 25
U2 Ge1 U2 125.73(3) 1_565 25
Al1 Ge1 U1 75.20(3) 4 27
Ge1 Ge1 U1 75.20(3) 4 27
Al1 Ge1 U1 113.99(2) 3_565 27
Ge1 Ge1 U1 113.99(2) 3_565 27
Al1 Ge1 U1 140.68(2) 25_565 27
Ge1 Ge1 U1 140.68(2) 25_565 27
U1 Ge1 U1 85.566(19) 17_665 27
U2 Ge1 U1 81.260(7) 1_565 27
U2 Ge1 U1 149.05(2) 25 27
Al1 Ge1 U1 113.99(2) 4 11_454
Ge1 Ge1 U1 113.99(2) 4 11_454
Al1 Ge1 U1 75.20(3) 3_565 11_454
Ge1 Ge1 U1 75.20(3) 3_565 11_454
Al1 Ge1 U1 140.68(2) 25_565 11_454
Ge1 Ge1 U1 140.68(2) 25_565 11_454
U1 Ge1 U1 85.566(19) 17_665 11_454
U2 Ge1 U1 149.05(2) 1_565 11_454
U2 Ge1 U1 81.260(7) 25 11_454
U1 Ge1 U1 69.11(2) 27 11_454
Al1 Ge1 U1 57.97(3) 4 9_455
Ge1 Ge1 U1 57.97(3) 4 9_455
Al1 Ge1 U1 57.97(3) 3_565 9_455
Ge1 Ge1 U1 57.97(3) 3_565 9_455
Al1 Ge1 U1 54.36(3) 25_565 9_455
Ge1 Ge1 U1 54.36(3) 25_565 9_455
U1 Ge1 U1 129.68(3) 17_665 9_455
U2 Ge1 U1 74.588(15) 1_565 9_455
U2 Ge1 U1 74.588(15) 25 9_455
U1 Ge1 U1 132.876(17) 27 9_455
U1 Ge1 U1 132.876(17) 11_454 9_455
U2 Ge2 U2 180.0 17 .
U2 Ge2 U1 90.0 17 27_545
U2 Ge2 U1 90.0 . 27_545
U2 Ge2 U1 90.0 17 11_454
U2 Ge2 U1 90.0 . 11_454
U1 Ge2 U1 180.0 27_545 11_454
U2 Ge2 U1 90.0 17 1_455
U2 Ge2 U1 90.0 . 1_455
U1 Ge2 U1 90.0 27_545 1_455
U1 Ge2 U1 90.0 11_454 1_455
U2 Ge2 U1 90.0 17 17_655
U2 Ge2 U1 90.0 . 17_655
U1 Ge2 U1 90.0 27_545 17_655
U1 Ge2 U1 90.0 11_454 17_655
U1 Ge2 U1 180.0 1_455 17_655

loop_
_geom_bond_atom_site_label_1
_geom_bond_atom_site_label_2
_geom_bond_distance
_geom_bond_site_symmetry_2
U1 Ge2 2.90265(11) 11_554
U1 Ge2 2.90265(11) 1_655
U1 Al1 2.9564(8) 2_665
U1 Ge1 2.9564(8) 2_665
U1 Al1 2.9564(8) 17_665
U1 Ge1 2.9564(8) 17_665
U1 Al1 3.0856(7) 12_544
U1 Al1 3.0856(7) 11_554
U1 Ge1 3.0856(7) 12_544
U1 Ge1 3.0856(7) 11_554
U1 Al1 3.0856(7) 28
U1 Ge1 3.0856(7) 27_545
U1 Al1 3.0856(7) 27_545
U1 Ge1 3.0856(7) 28
U1 U1 3.5003(6) 17_655
U1 Ge1 3.5191(8) 9_544
U1 Al1 3.5191(8) 9_544
U1 Ge1 3.5191(8) 26_545
U1 Al1 3.5191(8) 26_545
U1 U2 4.00806(8) 25
U1 U2 4.00806(8) 1_655
U1 U2 4.00806(8) 9_554
U1 U2 4.00805(8) 17_655
U2 Ge2 2.7639 3
U2 Ge2 2.7639 .
U2 Al1 3.0695(4) 28_455
U2 Al1 3.0695(4) 3_565
U2 Ge1 3.0695(4) 28_455
U2 Ge1 3.0695(4) 3_565
U2 Al1 3.0695(4) 4_545
U2 Al1 3.0695(4) 27_545
U2 Ge1 3.0695(4) 4_545
U2 Ge1 3.0695(4) 27_545
U2 Al1 3.0695(4) 1_545
U2 Ge1 3.0695(4) 1_545
U2 Al1 3.0695(4) 25
U2 Ge1 3.0695(4) 25
U2 Al1 3.0695(4) 2_565
U2 Ge1 3.0695(4) 2_565
U2 Al1 3.0695(4) 26_445
U2 Ge1 3.0695(4) 26_445
U2 U1 4.00805(8) 19_656
U2 U1 4.00805(8) 27_545
U2 U1 4.00805(8) 1_455
U2 U1 4.00805(8) 25
U2 U1 4.00805(8) 17_655
U2 U1 4.00805(8) 3_455
U2 U1 4.00805(8) 11_454
U2 U1 4.00805(8) 9_445
Ge1 Al1 2.6548(12) 4
Ge1 Ge1 2.6548(12) 4
Ge1 Al1 2.6548(12) 3_565
Ge1 Ge1 2.6548(12) 3_565
Ge1 Al1 2.7998(16) 25_565
Ge1 Ge1 2.7998(16) 25_565
Ge1 U1 2.9564(8) 17_665
Ge1 U2 3.0695(4) 1_565
Ge1 U2 3.0695(4) 25
Ge1 U1 3.0856(7) 27
Ge1 U1 3.0856(7) 11_454
Ge1 U1 3.5191(8) 9_455
Ge2 U2 2.7639 17
Ge2 U1 2.90265(11) 27_545
Ge2 U1 2.90265(11) 11_454
Ge2 U1 2.90265(11) 1_455
Ge2 U1 2.90265(11) 17_655
